data_7125688
loop_
_publ_author_name
'He, Shichao'
'Allemond, Laynee L.'
'Dunning, Samuel G.'
'Reynolds, Joseph E.'
'Lynch, Vincent M.'
'Humphrey, Simon M.'

_publ_section_title
;
 In situ formation and solid-state oxidation of a triselenane NSeN-pincer
 MOF.
;
_journal_issue 8
_journal_name_full 'Chemical communications (Cambridge, England)'
_journal_page_first 1286
_journal_page_last 1289
_journal_paper_doi 10.1039/c9cc07851g
_journal_volume 56
_journal_year 2020
_chemical_formula_sum 'C12 H6 N2 Ni O5 Se3'
_chemical_formula_weight 553.78
_space_group_crystal_system tetragonal
_space_group_IT_number 138
_space_group_name_Hall '-P 4ac 2ac'
_space_group_name_H-M_alt 'P 42/n c m :2'
_atom_sites_solution_hydrogens geom
_audit_creation_method SHELXL-2016/6
_audit_update_record
;
2019-04-09 deposited with the CCDC.	2019-12-23 downloaded from the CCDC.
;
_cell_angle_alpha 90
_cell_angle_beta 90
_cell_angle_gamma 90
_cell_formula_units_Z 8
_cell_length_a 17.22940(10)
_cell_length_b 17.22940(10)
_cell_length_c 14.7730(2)
_cell_measurement_reflns_used 7384
_cell_measurement_temperature 100(2)
_cell_measurement_theta_max 74.1
_cell_measurement_theta_min 3.57
_cell_volume 4385.40(7)
_computing_cell_refinement 'CrysAlisPro V 1.171.40.37a, Rigaku Oxford Diffraction'
_computing_data_collection 'CrysAlisPro V 1.171.40.37a, Rigaku Oxford Diffraction'
_computing_data_reduction 'CrysAlisPro V 1.171.40.37a, Rigaku Oxford Diffraction'
_computing_molecular_graphics 'XP SHELXTL/PC, Siemens Analytical'
_computing_publication_material 'Shelxl-2016/6, Sheldrick, G. M.'
_computing_structure_refinement 'Shelxl-2016/6, Sheldrick, G. M.'
_computing_structure_solution
;

Sheldrick, G. M. (2015). Acta Cryst. A71, 3-8. SHELXT.  An Integrated Space Group 
and Crystal Structure Determination Program.  

;
_diffrn_ambient_temperature 100(2)
_diffrn_measured_fraction_theta_full 1.000
_diffrn_measured_fraction_theta_max 0.992
_diffrn_measurement_device_type 'Agilent SuperNova with Atlas S2 CCD'
_diffrn_measurement_method \w-scans
_diffrn_radiation_type CuK\a
_diffrn_radiation_wavelength 1.54184
_diffrn_reflns_av_R_equivalents 0.0638
_diffrn_reflns_av_unetI/netI 0.0261
_diffrn_reflns_Laue_measured_fraction_full 1.000
_diffrn_reflns_Laue_measured_fraction_max 0.992
_diffrn_reflns_limit_h_max 20
_diffrn_reflns_limit_h_min -14
_diffrn_reflns_limit_k_max 21
_diffrn_reflns_limit_k_min -21
_diffrn_reflns_limit_l_max 18
_diffrn_reflns_limit_l_min -17
_diffrn_reflns_number 23322
_diffrn_reflns_point_group_measured_fraction_full 1.000
_diffrn_reflns_point_group_measured_fraction_max 0.992
_diffrn_reflns_theta_full 67.684
_diffrn_reflns_theta_max 74.489
_diffrn_reflns_theta_min 3.628
_diffrn_source 'sealed micro-focus tube'
_exptl_absorpt_coefficient_mu 7.153
_exptl_absorpt_correction_T_max 1.00
_exptl_absorpt_correction_T_min 0.356
_exptl_absorpt_correction_type 'numerical and multi-scan'
_exptl_absorpt_process_details
;
CrysAlisPro 1.171.40.37a (Rigaku Oxford Diffraction, 2019)
Numerical absorption correction based on gaussian integration over
			a multifaceted crystal model
Empirical absorption correction using spherical harmonics,
 implemented in SCALE3 ABSPACK scaling algorithm.
;
_exptl_crystal_colour 'deep green'
_exptl_crystal_density_diffrn 1.678
_exptl_crystal_description rod
_exptl_crystal_F_000 2096
_exptl_crystal_size_max 0.093
_exptl_crystal_size_mid 0.050
_exptl_crystal_size_min 0.044
_refine_diff_density_max 2.523
_refine_diff_density_min -0.803
_refine_diff_density_rms 0.150
_refine_ls_extinction_method none
_refine_ls_goodness_of_fit_ref 1.041
_refine_ls_hydrogen_treatment constr
_refine_ls_matrix_type full
_refine_ls_number_parameters 191
_refine_ls_number_reflns 2346
_refine_ls_number_restraints 334
_refine_ls_restrained_S_all 1.019
_refine_ls_R_factor_all 0.0632
_refine_ls_R_factor_gt 0.0580
_refine_ls_shift/su_max 0.000
_refine_ls_shift/su_mean 0.000
_refine_ls_structure_factor_coef Fsqd
_refine_ls_weighting_details 'w=1/[\s^2^(Fo^2^)+(0.1045P)^2^+21.4266P] where P=(Fo^2^+2Fc^2^)/3'
_refine_ls_weighting_scheme calc
_refine_ls_wR_factor_gt 0.1583
_refine_ls_wR_factor_ref 0.1638
_reflns_Friedel_coverage 0.000
_reflns_number_gt 2111
_reflns_number_total 2346
_reflns_threshold_expression 'I > 2\s(I)'
_cod_data_source_file c9cc07851g2.cif
_cod_data_source_block sh17045
_cod_depositor_comments 'Adding full bibliography for 7125687--7125689.cif.'
_cod_original_cell_volume 4385.40(8)
_cod_original_sg_symbol_H-M 'P 42/n c m'
_cod_database_code 7125688
_shelx_shelxl_version_number 2016/6
_shelx_space_group_comment
;
The symmetry employed for this shelxl refinement is uniquely defined
by the following loop, which should always be used as a source of
symmetry information in preference to the above space-group names.
They are only intended as comments.
;
_platon_squeeze_void_probe_radius 1.20

loop_
_space_group_symop_operation_xyz
'x, y, z'
'-x+1/2, -y+1/2, z'
'-y+1/2, x, z+1/2'
'y, -x+1/2, z+1/2'
'-x, y+1/2, -z+1/2'
'x+1/2, -y, -z+1/2'
'y+1/2, x+1/2, -z'
'-y, -x, -z'
'-x, -y, -z'
'x-1/2, y-1/2, -z'
'y-1/2, -x, -z-1/2'
'-y, x-1/2, -z-1/2'
'x, -y-1/2, z-1/2'
'-x-1/2, y, z-1/2'
'-y-1/2, -x-1/2, z'
'y, x, z'

loop_
_atom_site_label
_atom_site_type_symbol
_atom_site_fract_x
_atom_site_fract_y
_atom_site_fract_z
_atom_site_U_iso_or_equiv
_atom_site_adp_type
_atom_site_occupancy
_atom_site_site_symmetry_order
_atom_site_calc_flag
_atom_site_refinement_flags_posn
_atom_site_refinement_flags_adp
_atom_site_refinement_flags_occupancy
_atom_site_disorder_assembly
_atom_site_disorder_group
Ni1 Ni 0.50020(4) -0.00020(4) 0.26964(7) 0.0117(3) Uani 1 2 d S TU P . .
N1 N 0.5008(15) 0.115(2) 0.312(3) 0.0283(19) Uani 0.51 1 d . U P A 1
Se1 Se 0.49190(11) 0.17523(15) 0.13255(17) 0.0217(5) Uani 0.51 1 d D U P A 1
C2 C 0.5060(3) 0.1794(19) 0.2634(6) 0.031(2) Uani 0.51 1 d D U P A 1
C3 C 0.5022(4) 0.2542(12) 0.2973(13) 0.032(2) Uani 0.51 1 d . U P A 1
C4 C 0.5123(5) 0.2611(8) 0.3913(9) 0.033(2) Uani 0.51 1 d . U P A 1
H4 H 0.510969 0.310615 0.419613 0.040 Uiso 0.51 1 calc R U P A 1
C5 C 0.5242(7) 0.1937(11) 0.4424(14) 0.039(2) Uani 0.51 1 d . U P A 1
H5 H 0.530275 0.197249 0.506219 0.047 Uiso 0.51 1 calc R U P A 1
C6 C 0.5270(8) 0.128(2) 0.404(2) 0.041(3) Uani 0.51 1 d . U P A 1
H6 H 0.546954 0.084566 0.436771 0.049 Uiso 0.51 1 calc R U P A 1
N1A N 0.5130(16) 0.117(3) 0.313(3) 0.0283(19) Uani 0.49 1 d . U P A 2
Se1A Se 0.46198(12) 0.17184(16) 0.13630(19) 0.0237(5) Uani 0.49 1 d D U P A 2
C2A C 0.4971(4) 0.182(2) 0.2613(6) 0.031(2) Uani 0.49 1 d D U P A 2
C3A C 0.5236(5) 0.2563(12) 0.3011(13) 0.030(2) Uani 0.49 1 d . U P A 2
C4A C 0.5474(5) 0.2620(8) 0.3878(8) 0.027(2) Uani 0.49 1 d . U P A 2
H4A H 0.563297 0.310863 0.411200 0.032 Uiso 0.49 1 calc R U P A 2
C5A C 0.5486(7) 0.1980(12) 0.4418(14) 0.037(2) Uani 0.49 1 d . U P A 2
H5A H 0.565852 0.199855 0.502822 0.045 Uiso 0.49 1 calc R U P A 2
C6A C 0.5200(9) 0.122(2) 0.397(2) 0.042(3) Uani 0.49 1 d . U P A 2
H6A H 0.507550 0.078522 0.433965 0.051 Uiso 0.49 1 calc R U P A 2
Se2 Se 0.45992(3) 0.04008(3) 0.11730(5) 0.0169(2) Uani 1 2 d S TU P A .
O1 O 0.4725(7) 0.3163(5) 0.1617(7) 0.036(2) Uani 0.51 1 d D U P A 1
O2 O 0.4981(6) 0.3888(11) 0.2830(10) 0.016(2) Uani 0.51 1 d D U P A 1
C7 C 0.4888(6) 0.3262(7) 0.2436(8) 0.016(2) Uani 0.51 1 d . U P A 1
O1A O 0.5186(6) 0.3180(5) 0.1568(6) 0.029(2) Uani 0.49 1 d D U P A 2
O2A O 0.5207(7) 0.3913(12) 0.2810(10) 0.016(2) Uani 0.49 1 d D U P A 2
C7A C 0.5228(6) 0.3284(7) 0.2396(9) 0.015(2) Uani 0.49 1 d . U P A 2
O3 O 0.54398(19) -0.04398(19) 0.3910(3) 0.0196(11) Uani 1 2 d S TU P A .

loop_
_atom_site_aniso_label
_atom_site_aniso_U_11
_atom_site_aniso_U_22
_atom_site_aniso_U_33
_atom_site_aniso_U_23
_atom_site_aniso_U_13
_atom_site_aniso_U_12
Ni1 0.0128(4) 0.0128(4) 0.0095(6) 0.0002(3) -0.0002(3) 0.0017(4)
N1 0.055(5) 0.015(2) 0.015(2) -0.0019(17) -0.005(4) 0.002(4)
Se1 0.0405(12) 0.0141(7) 0.0106(6) 0.0012(4) -0.0007(9) -0.0044(9)
C2 0.059(4) 0.017(3) 0.016(3) -0.002(3) -0.007(3) 0.004(4)
C3 0.056(4) 0.021(4) 0.019(4) 0.000(3) -0.009(4) 0.000(4)
C4 0.058(5) 0.022(3) 0.019(3) -0.002(3) -0.007(4) 0.001(4)
C5 0.073(5) 0.025(4) 0.018(3) -0.001(3) -0.012(4) -0.001(4)
C6 0.079(5) 0.025(5) 0.020(5) -0.003(4) -0.011(4) -0.001(4)
N1A 0.055(5) 0.015(2) 0.015(2) -0.0019(17) -0.005(4) 0.002(4)
Se1A 0.0406(13) 0.0161(7) 0.0143(7) 0.0033(5) -0.0064(10) -0.0045(10)
C2A 0.059(4) 0.019(3) 0.016(3) -0.001(3) -0.006(3) 0.003(4)
C3A 0.053(4) 0.018(3) 0.017(4) 0.002(3) -0.009(4) 0.001(4)
C4A 0.048(4) 0.017(3) 0.015(3) -0.004(3) -0.012(4) 0.000(4)
C5A 0.067(5) 0.026(4) 0.019(3) -0.002(3) -0.015(4) -0.005(4)
C6A 0.080(5) 0.025(5) 0.022(5) -0.002(4) -0.011(4) -0.002(4)
Se2 0.0194(3) 0.0194(3) 0.0120(4) 0.00009(17) -0.00009(17) 0.0026(3)
O1 0.069(7) 0.016(4) 0.023(4) -0.001(3) -0.009(5) -0.002(5)
O2 0.015(6) 0.015(2) 0.0175(18) 0.0017(15) -0.001(4) -0.004(5)
C7 0.021(5) 0.012(4) 0.015(4) -0.002(3) 0.007(5) 0.002(5)
O1A 0.052(6) 0.018(4) 0.016(4) 0.005(3) 0.005(4) 0.000(5)
O2A 0.015(6) 0.015(2) 0.0175(18) 0.0017(15) -0.001(4) -0.004(5)
C7A 0.013(5) 0.016(4) 0.015(4) -0.004(3) 0.001(5) 0.004(5)
O3 0.0239(16) 0.0239(16) 0.011(2) 0.0026(12) -0.0026(12) 0.0069(19)

loop_
_atom_type_symbol
_atom_type_description
_atom_type_scat_dispersion_real
_atom_type_scat_dispersion_imag
_atom_type_scat_source
C C 0.0181 0.0091 'International Tables Vol C Tables 4.2.6.8 and 6.1.1.4'
H H 0.0000 0.0000 'International Tables Vol C Tables 4.2.6.8 and 6.1.1.4'
N N 0.0311 0.0180 'International Tables Vol C Tables 4.2.6.8 and 6.1.1.4'
O O 0.0492 0.0322 'International Tables Vol C Tables 4.2.6.8 and 6.1.1.4'
Se Se -0.7943 1.1372 'International Tables Vol C Tables 4.2.6.8 and 6.1.1.4'
Ni Ni -3.0029 0.5091 'International Tables Vol C Tables 4.2.6.8 and 6.1.1.4'

loop_
_geom_angle_atom_site_label_1
_geom_angle_atom_site_label_2
_geom_angle_atom_site_label_3
_geom_angle
_geom_angle_site_symmetry_1
_geom_angle_site_symmetry_3
O2A Ni1 O2 11.0(6) 5_645 5_645
O2A Ni1 O2 90.7(3) 12_656 5_645
O2 Ni1 O2 80.3(6) 5_645 12_656
O2A Ni1 O3 92.7(3) 5_645 .
O2A Ni1 O3 92.7(3) 12_656 .
O2 Ni1 O3 89.1(3) 5_645 .
O2 Ni1 O3 89.1(3) 12_656 .
O2A Ni1 N1 86.4(9) 5_645 15_665
O2A Ni1 N1 169.2(8) 12_656 15_665
O2 Ni1 N1 97.0(9) 5_645 15_665
O2 Ni1 N1 175.1(12) 12_656 15_665
O3 Ni1 N1 94.9(11) . 15_665
O2 Ni1 N1 175.1(12) 5_645 .
O2 Ni1 N1 97.0(9) 12_656 .
O3 Ni1 N1 94.9(11) . .
N1 Ni1 N1 85.4(15) 15_665 .
O2A Ni1 N1A 174.2(10) 5_645 .
O2A Ni1 N1A 81.3(9) 12_656 .
O3 Ni1 N1A 92.5(11) . .
O2A Ni1 N1A 81.3(9) 5_645 15_665
O2A Ni1 N1A 174.2(10) 12_656 15_665
O2 Ni1 N1A 91.8(9) 5_645 15_665
O2 Ni1 N1A 171.9(10) 12_656 15_665
O3 Ni1 N1A 92.5(11) . 15_665
N1 Ni1 N1A 5.7(14) 15_665 15_665
N1 Ni1 N1A 90.7(3) . 15_665
N1A Ni1 N1A 96.0(16) . 15_665
O2A Ni1 Se2 82.7(3) 5_645 .
O2A Ni1 Se2 82.7(3) 12_656 .
O2 Ni1 Se2 85.4(3) 5_645 .
O2 Ni1 Se2 85.4(3) 12_656 .
O3 Ni1 Se2 172.82(15) . .
N1 Ni1 Se2 90.3(11) 15_665 .
N1 Ni1 Se2 90.3(11) . .
N1A Ni1 Se2 92.3(11) . .
N1A Ni1 Se2 92.3(11) 15_665 .
C2 N1 C6 112(3) . .
C2 N1 Ni1 129(3) . .
C6 N1 Ni1 115(3) . .
C2 Se1 Se2 99.1(9) . .
N1 C2 C3 125(2) . .
N1 C2 Se1 120(2) . .
C3 C2 Se1 112.8(19) . .
C2 C3 C4 115.6(17) . .
C2 C3 C7 126.1(16) . .
C4 C3 C7 118.3(15) . .
C5 C4 C3 118.7(15) . .
C5 C4 H4 120.6 . .
C3 C4 H4 120.6 . .
C6 C5 C4 120(2) . .
C6 C5 H5 119.8 . .
C4 C5 H5 119.8 . .
C5 C6 N1 122(4) . .
C5 C6 H6 118.8 . .
N1 C6 H6 118.8 . .
C6A N1A C2A 121(4) . .
C6A N1A Ni1 112(3) . .
C2A N1A Ni1 125(3) . .
C2A Se1A Se2 101.9(10) . .
N1A C2A C3A 114.7(19) . .
N1A C2A Se1A 121(3) . .
C3A C2A Se1A 123(2) . .
C4A C3A C2A 122.2(18) . .
C4A C3A C7A 120.2(16) . .
C2A C3A C7A 117.6(15) . .
C3A C4A C5A 120.1(15) . .
C3A C4A H4A 120.0 . .
C5A C4A H4A 120.0 . .
C4A C5A C6A 116(2) . .
C4A C5A H5A 122.2 . .
C6A C5A H5A 122.2 . .
N1A C6A C5A 121(4) . .
N1A C6A H6A 119.5 . .
C5A C6A H6A 119.5 . .
Se1A Se2 Se1A 90.90(11) 15_665 .
Se1A Se2 Se1 12.46(6) 15_665 15_665
Se1A Se2 Se1 103.36(8) . 15_665
Se1 Se2 Se1 115.81(10) . 15_665
Se1A Se2 Ni1 99.42(7) 15_665 .
Se1A Se2 Ni1 99.42(7) . .
Se1 Se2 Ni1 97.07(6) . .
Se1 Se2 Ni1 97.07(6) 15_665 .
C7 O2 Ni1 129.2(13) . 11_666
O2 C7 O1 127.0(14) . .
O2 C7 C3 117.1(15) . .
O1 C7 C3 115.8(12) . .
C7A O2A Ni1 128.4(13) . 11_666
O1A C7A O2A 127.6(15) . .
O1A C7A C3A 117.8(12) . .
O2A C7A C3A 114.4(15) . .

loop_
_geom_bond_atom_site_label_1
_geom_bond_atom_site_label_2
_geom_bond_distance
_geom_bond_site_symmetry_2
Ni1 O2A 2.05(2) 5_645
Ni1 O2A 2.05(2) 12_656
Ni1 O2 2.06(2) 5_645
Ni1 O2 2.06(2) 12_656
Ni1 O3 2.087(5) .
Ni1 N1 2.09(4) 15_665
Ni1 N1 2.09(4) .
Ni1 N1A 2.13(4) .
Ni1 N1A 2.13(4) 15_665
Ni1 Se2 2.4553(13) .
N1 C2 1.32(5) .
N1 C6 1.45(6) .
Se1 C2 1.950(8) .
Se1 Se2 2.403(2) .
C2 C3 1.38(4) .
C3 C4 1.40(2) .
C3 C7 1.49(2) .
C4 C5 1.40(2) .
C4 H4 0.9500 .
C5 C6 1.27(4) .
C5 H5 0.9500 .
C6 H6 0.9500 .
N1A C6A 1.24(6) .
N1A C2A 1.38(6) .
Se1A C2A 1.950(8) .
Se1A Se2 2.288(3) .
C2A C3A 1.49(4) .
C3A C4A 1.35(2) .
C3A C7A 1.54(2) .
C4A C5A 1.36(2) .
C4A H4A 0.9500 .
C5A C6A 1.55(4) .
C5A H5A 0.9500 .
C6A H6A 0.9500 .
O1 C7 1.254(16) .
O2 C7 1.237(17) .
O1A C7A 1.239(15) .
O2A C7A 1.245(18) .

loop_
_geom_torsion_atom_site_label_1
_geom_torsion_atom_site_label_2
_geom_torsion_atom_site_label_3
_geom_torsion_atom_site_label_4
_geom_torsion
_geom_torsion_site_symmetry_1
C6 N1 C2 C3 -28(3) .
Ni1 N1 C2 C3 176.8(11) .
C6 N1 C2 Se1 169.3(13) .
Ni1 N1 C2 Se1 14(3) .
N1 C2 C3 C4 16.0(15) .
Se1 C2 C3 C4 -179.78(19) .
N1 C2 C3 C7 -164.2(15) .
Se1 C2 C3 C7 0.1(2) .
C2 C3 C4 C5 -0.7(4) .
C7 C3 C4 C5 179.5(3) .
C3 C4 C5 C6 1.0(6) .
C4 C5 C6 N1 -14.6(18) .
C2 N1 C6 C5 27(3) .
Ni1 N1 C6 C5 -173.6(11) .
C6A N1A C2A C3A 26(3) .
Ni1 N1A C2A C3A -169.8(13) .
C6A N1A C2A Se1A -165.3(18) .
Ni1 N1A C2A Se1A -1(3) .
N1A C2A C3A C4A -12.2(16) .
Se1A C2A C3A C4A 179.7(2) .
N1A C2A C3A C7A 168.1(16) .
Se1A C2A C3A C7A -0.01(18) .
C2A C3A C4A C5A 0.8(5) .
C7A C3A C4A C5A -179.5(3) .
C3A C4A C5A C6A -1.1(6) .
C2A N1A C6A C5A -28(3) .
Ni1 N1A C6A C5A 165.8(11) .
C4A C5A C6A N1A 15(2) .
Ni1 O2 C7 O1 -5.7(19) 11_666
Ni1 O2 C7 C3 171.0(6) 11_666
C2 C3 C7 O2 -170.1(9) .
C4 C3 C7 O2 9.8(10) .
C2 C3 C7 O1 7.0(9) .
C4 C3 C7 O1 -173.1(9) .
Ni1 O2A C7A O1A 6(2) 11_666
Ni1 O2A C7A C3A -168.1(7) 11_666
C4A C3A C7A O1A 163.3(9) .
C2A C3A C7A O1A -17.0(9) .
C4A C3A C7A O2A -21.9(10) .
C2A C3A C7A O2A 157.9(9) .

loop_
_platon_squeeze_void_nr
_platon_squeeze_void_average_x
_platon_squeeze_void_average_y
_platon_squeeze_void_average_z
_platon_squeeze_void_volume
_platon_squeeze_void_count_electrons
_platon_squeeze_void_content
1 0.250 0.250 0.016 426 120 ' '
2 0.250 0.750 -0.008 282 88 ' '
3 0.750 0.750 -0.054 426 120 ' '
4 0.750 0.250 -0.008 282 88 ' '
